data_2205844
loop_
_publ_author_name
'Il'in, Maxim A.'
'Kuratieva, Natalia V.'
'Kirichenko, Olga A.'
'Baidina, Iraida A.'
'Naumov, Dmirty Yu.'
'Korolkow, Ilya V.'
'Emel'yanov, Vyacheslav A.'

_publ_section_title
;
 Tetraamminehydroxonitrosylruthenium(III) tetranitropalladate(II)
 monohydrate
;
_journal_issue 6
_journal_name_full 'Acta Crystallographica Section E'
_journal_page_first i126
_journal_page_last i128
_journal_paper_doi 10.1107/S1600536805016673
_journal_volume 61
_journal_year 2005
_chemical_formula_iupac '[Ru (O H) (N H3)4 (N O)] [Pd (N O2)4], H2 O'
_chemical_formula_moiety 'H13 N5 O2 Ru 2+, N4 O8 Pd 2-, H2 O'
_chemical_formula_sum 'H15 N9 O11 Pd Ru'
_chemical_formula_weight 524.68
_chemical_name_systematic
;
Tetraamminehydroxonitrosylruthenium(III) tetranitropalladate(II) monohydrate
;
_space_group_IT_number 2
_symmetry_cell_setting triclinic
_symmetry_space_group_name_Hall '-P 1'
_symmetry_space_group_name_H-M 'P -1'
_atom_sites_solution_hydrogens geom
_atom_sites_solution_primary direct
_atom_sites_solution_secondary difmap
_audit_creation_method SHELXL-97
_cell_angle_alpha 100.1470(10)
_cell_angle_beta 115.3900(10)
_cell_angle_gamma 108.7280(10)
_cell_formula_units_Z 2
_cell_length_a 9.0710(3)
_cell_length_b 10.0861(5)
_cell_length_c 10.1864(3)
_cell_measurement_reflns_used 4128
_cell_measurement_temperature 150(2)
_cell_measurement_theta_max 32.51
_cell_measurement_theta_min 2.38
_cell_volume 741.78(5)
_computing_cell_refinement 'SAINT (Bruker, 2004)'
_computing_data_collection 'APEX2 (Bruker, 2004)'
_computing_data_reduction SAINT
_computing_molecular_graphics 'Ball & Stick (BS) (Ozawa & Kang, 2004)'
_computing_publication_material SHELXTL
_computing_structure_refinement SHELXTL
_computing_structure_solution 'SHELXTL (Bruker, 2004)'
_diffrn_ambient_temperature 150(2)
_diffrn_detector_area_resol_mean 25
_diffrn_measured_fraction_theta_full 0.980
_diffrn_measured_fraction_theta_max 0.978
_diffrn_measurement_device_type 'Bruker--Nonius X8APEX CCD area-detector'
_diffrn_measurement_method \f
_diffrn_radiation_monochromator graphite
_diffrn_radiation_source 'fine-focus sealed tube'
_diffrn_radiation_type MoK\a
_diffrn_radiation_wavelength 0.71073
_diffrn_reflns_av_R_equivalents 0.0133
_diffrn_reflns_av_sigmaI/netI 0.0208
_diffrn_reflns_limit_h_max 10
_diffrn_reflns_limit_h_min -11
_diffrn_reflns_limit_k_max 9
_diffrn_reflns_limit_k_min -12
_diffrn_reflns_limit_l_max 12
_diffrn_reflns_limit_l_min -12
_diffrn_reflns_number 4633
_diffrn_reflns_theta_full 25.00
_diffrn_reflns_theta_max 25.68
_diffrn_reflns_theta_min 2.29
_diffrn_standards_decay_% 0
_diffrn_standards_number 0
_exptl_absorpt_coefficient_mu 2.303
_exptl_absorpt_correction_T_max 0.7696
_exptl_absorpt_correction_T_min 0.6434
_exptl_absorpt_correction_type multi-scan
_exptl_absorpt_process_details '(SADABS; Blessing, 1995)'
_exptl_crystal_colour 'light yellow'
_exptl_crystal_density_diffrn 2.349
_exptl_crystal_density_method 'not measured'
_exptl_crystal_description prism
_exptl_crystal_F_000 512
_exptl_crystal_size_max 0.21
_exptl_crystal_size_mid 0.19
_exptl_crystal_size_min 0.12
_refine_diff_density_max 1.163
_refine_diff_density_min -0.469
_refine_ls_extinction_method none
_refine_ls_goodness_of_fit_ref 1.072
_refine_ls_hydrogen_treatment mixed
_refine_ls_matrix_type full
_refine_ls_number_parameters 215
_refine_ls_number_reflns 2756
_refine_ls_number_restraints 0
_refine_ls_restrained_S_all 1.072
_refine_ls_R_factor_all 0.0194
_refine_ls_R_factor_gt 0.0175
_refine_ls_shift/su_max 0.001
_refine_ls_shift/su_mean 0.000
_refine_ls_structure_factor_coef Fsqd
_refine_ls_weighting_details 'calc w=1/[\s^2^(Fo^2^)+(0.0239P)^2^+0.2798P] where P=(Fo^2^+2Fc^2^)/3'
_refine_ls_weighting_scheme calc
_refine_ls_wR_factor_gt 0.0442
_refine_ls_wR_factor_ref 0.0449
_reflns_number_gt 2535
_reflns_number_total 2756
_reflns_threshold_expression I>2\s(I)
_cod_data_source_file ac6171.cif
_cod_data_source_block I
_cod_depositor_comments
;
The following automatic conversions were performed:
'_geom_bond_publ_flag' value 'Yes' changed to 'yes' according to
'/home/saulius/struct/CIF-dictionaries/cif_core.dic' dictionary named
'cif_core.dic' version 2.4.1 from 2010-06-29 (19
times).

'_geom_angle_publ_flag' value 'Yes' changed to 'yes' according to
'/home/saulius/struct/CIF-dictionaries/cif_core.dic' dictionary named
'cif_core.dic' version 2.4.1 from 2010-06-29 (20 times).

Automatic conversion script
Id: cif_fix_enum 1527 2010-12-29 10:47:43Z saulius 

The following automatic conversions were performed:

'_geom_bond_publ_flag' value 'Yes' changed to 'yes' according to
/home/saulius/struct/CIF-dictionaries/cif_core.dic dictionary named
'cif_core.dic' version 2.4.1 from 2010-06-29 (19
times).

'_geom_angle_publ_flag' value 'Yes' changed to 'yes'
according to /home/saulius/struct/CIF-dictionaries/cif_core.dic
dictionary named 'cif_core.dic' version 2.4.1 from 2010-06-29 (20
times).

Automatic conversion script
Id: cif_fix_values 1715 2011-07-08 13:25:40Z adriana 
;
_cod_database_code 2205844
_cod_database_fobs_code 2205844

loop_
_symmetry_equiv_pos_as_xyz
'x, y, z'
'-x, -y, -z'

loop_
_atom_site_label
_atom_site_fract_x
_atom_site_fract_y
_atom_site_fract_z
_atom_site_U_iso_or_equiv
_atom_site_adp_type
_atom_site_calc_flag
_atom_site_refinement_flags
_atom_site_occupancy
_atom_site_type_symbol
Ru1 -0.00142(2) 0.822966(19) 0.28190(2) 0.01188(6) Uani d . 1 Ru
Pd1 0.5000 0.5000 0.5000 0.01480(7) Uani d S 1 Pd
Pd2 0.5000 0.0000 0.0000 0.01464(7) Uani d S 1 Pd
O1 -0.1482(2) 0.91272(18) 0.32070(18) 0.0155(3) Uani d . 1 O
H1 -0.2550 0.8698 0.2429 0.019 Uiso calc R 1 H
N1 -0.2342(3) 0.6131(2) 0.1541(2) 0.0181(4) Uani d . 1 N
H1A -0.2717 0.5871 0.0509 0.027 Uiso calc R 1 H
H1B -0.3249 0.6194 0.1676 0.027 Uiso calc R 1 H
H1C -0.2065 0.5420 0.1885 0.027 Uiso calc R 1 H
N2 -0.0799(3) 0.8803(2) 0.0824(2) 0.0161(4) Uani d . 1 N
H2A -0.0172 0.8635 0.0369 0.024 Uiso calc R 1 H
H2B -0.0548 0.9793 0.1103 0.024 Uiso calc R 1 H
H2C -0.2016 0.8230 0.0136 0.024 Uiso calc R 1 H
N3 0.2128(3) 1.0431(2) 0.4139(2) 0.0184(4) Uani d . 1 N
H3A 0.3173 1.0437 0.4230 0.028 Uiso calc R 1 H
H3B 0.2289 1.0741 0.5106 0.028 Uiso calc R 1 H
H3C 0.1845 1.1063 0.3650 0.028 Uiso calc R 1 H
N4 0.0561(3) 0.7846(2) 0.4916(2) 0.0164(4) Uani d . 1 N
H4A -0.0424 0.7050 0.4743 0.025 Uiso calc R 1 H
H4B 0.0816 0.8680 0.5652 0.025 Uiso calc R 1 H
H4C 0.1539 0.7642 0.5256 0.025 Uiso calc R 1 H
N 0.1227(3) 0.7424(2) 0.2373(2) 0.0192(4) Uani d . 1 N
O 0.1878(3) 0.6816(2) 0.1895(2) 0.0365(5) Uani d . 1 O
N5 0.4345(3) 0.5241(2) 0.2926(2) 0.0182(4) Uani d . 1 N
N6 0.6647(3) 0.4096(2) 0.4783(2) 0.0207(4) Uani d . 1 N
O51 0.2904(2) 0.42761(19) 0.1719(2) 0.0252(4) Uani d . 1 O
O52 0.5378(3) 0.6320(2) 0.2849(2) 0.0312(4) Uani d . 1 O
O61 0.6177(3) 0.2754(2) 0.4635(3) 0.0369(5) Uani d . 1 O
O62 0.7966(3) 0.4812(3) 0.4807(3) 0.0560(7) Uani d . 1 O
N7 0.4323(3) -0.0112(2) 0.1660(2) 0.0180(4) Uani d . 1 N
N8 0.5986(3) 0.2263(2) 0.0803(2) 0.0194(4) Uani d . 1 N
O71 0.5217(3) -0.0422(2) 0.2758(2) 0.0344(5) Uani d . 1 O
O72 0.3036(2) 0.0107(2) 0.1525(2) 0.0300(4) Uani d . 1 O
O81 0.4924(2) 0.2824(2) 0.0455(3) 0.0339(5) Uani d . 1 O
O82 0.7650(2) 0.3096(2) 0.1623(2) 0.0301(4) Uani d . 1 O
O1W 0.0408(3) 0.2095(2) 0.2116(2) 0.0252(4) Uani d . 1 O
H2 -0.031(5) 0.232(4) 0.196(4) 0.035(10) Uiso d . 1 H
H3 0.124(5) 0.286(4) 0.219(4) 0.048(11) Uiso d . 1 H

loop_
_atom_site_aniso_label
_atom_site_aniso_U_11
_atom_site_aniso_U_22
_atom_site_aniso_U_33
_atom_site_aniso_U_12
_atom_site_aniso_U_13
_atom_site_aniso_U_23
Ru1 0.01227(10) 0.01102(10) 0.01379(10) 0.00542(8) 0.00773(8) 0.00467(7)
Pd1 0.01389(13) 0.01419(13) 0.01600(13) 0.00612(10) 0.00853(11) 0.00315(10)
Pd2 0.01320(13) 0.01103(13) 0.02025(14) 0.00484(10) 0.00944(11) 0.00601(10)
O1 0.0133(8) 0.0156(8) 0.0160(8) 0.0070(7) 0.0068(7) 0.0039(7)
N1 0.0197(10) 0.0137(10) 0.0193(10) 0.0060(8) 0.0107(9) 0.0039(8)
N2 0.0172(10) 0.0145(10) 0.0170(10) 0.0062(8) 0.0097(9) 0.0061(8)
N3 0.0159(10) 0.0180(10) 0.0160(10) 0.0036(8) 0.0080(8) 0.0036(8)
N4 0.0185(10) 0.0168(10) 0.0187(10) 0.0096(8) 0.0115(9) 0.0083(8)
N 0.0204(11) 0.0184(10) 0.0222(11) 0.0102(9) 0.0124(9) 0.0088(9)
O 0.0456(13) 0.0401(12) 0.0497(13) 0.0319(11) 0.0352(11) 0.0189(10)
N5 0.0195(10) 0.0173(10) 0.0214(11) 0.0099(9) 0.0128(9) 0.0055(9)
N6 0.0264(12) 0.0183(11) 0.0156(10) 0.0116(10) 0.0095(9) 0.0033(9)
O51 0.0275(10) 0.0225(9) 0.0184(9) 0.0075(8) 0.0099(8) 0.0046(8)
O52 0.0335(11) 0.0263(10) 0.0368(11) 0.0067(9) 0.0251(9) 0.0125(9)
O61 0.0361(12) 0.0305(11) 0.0538(14) 0.0213(10) 0.0265(11) 0.0159(10)
O62 0.0426(14) 0.0364(12) 0.104(2) 0.0208(11) 0.0501(15) 0.0191(13)
N7 0.0153(10) 0.0163(10) 0.0195(11) 0.0059(8) 0.0077(9) 0.0064(8)
N8 0.0161(10) 0.0164(10) 0.0252(11) 0.0064(9) 0.0112(9) 0.0069(9)
O71 0.0304(11) 0.0460(12) 0.0339(11) 0.0213(10) 0.0156(9) 0.0243(10)
O72 0.0254(10) 0.0443(12) 0.0291(10) 0.0195(9) 0.0171(9) 0.0167(9)
O81 0.0183(9) 0.0177(9) 0.0591(14) 0.0091(8) 0.0144(9) 0.0133(9)
O82 0.0153(9) 0.0177(9) 0.0453(12) 0.0058(8) 0.0094(9) 0.0063(8)
O1W 0.0241(10) 0.0198(10) 0.0353(11) 0.0117(9) 0.0167(9) 0.0104(8)

loop_
_atom_type_symbol
_atom_type_description
_atom_type_scat_dispersion_real
_atom_type_scat_dispersion_imag
_atom_type_scat_source
N N 0.0061 0.0033 'International Tables Vol C Tables 4.2.6.8 and 6.1.1.4'
H H 0.0000 0.0000 'International Tables Vol C Tables 4.2.6.8 and 6.1.1.4'
O O 0.0106 0.0060 'International Tables Vol C Tables 4.2.6.8 and 6.1.1.4'
Ru Ru -1.2594 0.8363 'International Tables Vol C Tables 4.2.6.8 and 6.1.1.4'
Pd Pd -0.9988 1.0072 'International Tables Vol C Tables 4.2.6.8 and 6.1.1.4'

loop_
_geom_angle_atom_site_label_1
_geom_angle_atom_site_label_2
_geom_angle_atom_site_label_3
_geom_angle_site_symmetry_1
_geom_angle_site_symmetry_3
_geom_angle
_geom_angle_publ_flag
Ru1 N O . . 171.8(2) yes
N Ru1 O1 . . 176.99(8) yes
O1 Ru1 N1 . . 89.19(7) yes
O1 Ru1 N2 . . 84.90(7) yes
O1 Ru1 N3 . . 84.35(7) yes
O1 Ru1 N4 . . 85.85(7) yes
N Ru1 N1 . . 89.84(9) yes
N Ru1 N2 . . 92.27(9) yes
N Ru1 N3 . . 96.62(9) yes
N Ru1 N4 . . 97.00(8) yes
N1 Ru1 N2 . . 90.39(8) yes
N1 Ru1 N4 . . 90.49(8) yes
N2 Ru1 N3 . . 89.00(8) yes
N3 Ru1 N4 . . 89.08(8) yes
N5 Pd1 N6 . . 89.53(8) yes
N7 Pd2 N8 . . 90.52(8) yes
O51 N5 O52 . . 120.1(2) yes
O61 N6 O62 . . 121.9(2) yes
O71 N7 O72 . . 121.9(2) yes
O81 N8 O82 . . 119.35(19) yes
N2 Ru1 N4 . . 170.69(7) ?
N1 Ru1 N3 . . 173.54(8) ?
N5 Pd1 N5 2_666 . 180.0 ?
N5 Pd1 N6 2_666 . 90.47(8) ?
N5 Pd1 N6 2_666 2_666 89.53(8) ?
N5 Pd1 N6 . 2_666 90.47(8) ?
N6 Pd1 N6 . 2_666 180.0000(10) ?
N8 Pd2 N8 2_655 . 180.00(14) ?
N8 Pd2 N7 2_655 2_655 90.52(8) ?
N8 Pd2 N7 . 2_655 89.48(8) ?
N8 Pd2 N7 2_655 . 89.48(8) ?
N7 Pd2 N7 2_655 . 180.00(19) ?
Ru1 O1 H1 . . 109.5 ?
Ru1 N1 H1A . . 109.5 ?
Ru1 N1 H1B . . 109.5 ?
H1A N1 H1B . . 109.5 ?
Ru1 N1 H1C . . 109.5 ?
H1A N1 H1C . . 109.5 ?
H1B N1 H1C . . 109.5 ?
Ru1 N2 H2A . . 109.5 ?
Ru1 N2 H2B . . 109.5 ?
H2A N2 H2B . . 109.5 ?
Ru1 N2 H2C . . 109.5 ?
H2A N2 H2C . . 109.5 ?
H2B N2 H2C . . 109.5 ?
Ru1 N3 H3A . . 109.5 ?
Ru1 N3 H3B . . 109.5 ?
H3A N3 H3B . . 109.5 ?
Ru1 N3 H3C . . 109.5 ?
H3A N3 H3C . . 109.5 ?
H3B N3 H3C . . 109.5 ?
Ru1 N4 H4A . . 109.5 ?
Ru1 N4 H4B . . 109.5 ?
H4A N4 H4B . . 109.5 ?
Ru1 N4 H4C . . 109.5 ?
H4A N4 H4C . . 109.5 ?
H4B N4 H4C . . 109.5 ?
O52 N5 Pd1 . . 120.15(16) ?
O51 N5 Pd1 . . 119.78(15) ?
O62 N6 Pd1 . . 121.64(17) ?
O61 N6 Pd1 . . 116.50(17) ?
O72 N7 Pd2 . . 119.12(16) ?
O71 N7 Pd2 . . 119.01(16) ?
O81 N8 Pd2 . . 119.49(15) ?
O82 N8 Pd2 . . 121.15(15) ?
H2 O1W H3 . . 103(3) ?

loop_
_geom_bond_atom_site_label_1
_geom_bond_atom_site_label_2
_geom_bond_site_symmetry_2
_geom_bond_distance
_geom_bond_publ_flag
Ru1 N . 1.742(2) yes
N O . 1.155(3) yes
Ru1 O1 . 1.9618(15) yes
Ru1 N1 . 2.1062(19) yes
Ru1 N2 . 2.0995(18) yes
Ru1 N3 . 2.1095(19) yes
Ru1 N4 . 2.1091(19) yes
Pd1 N5 . 2.018(2) yes
Pd1 N6 . 2.049(2) yes
N5 O51 . 1.245(3) yes
N5 O52 . 1.228(3) yes
N6 O61 . 1.241(3) yes
N6 O62 . 1.170(3) yes
Pd2 N7 . 2.040(2) yes
Pd2 N8 . 2.020(2) yes
N7 O71 . 1.231(3) yes
N7 O72 . 1.212(3) yes
N8 O81 . 1.226(3) yes
N8 O82 . 1.241(3) yes
Pd1 N5 2_666 2.018(2) ?
Pd1 N6 2_666 2.049(2) ?
Pd2 N7 2_655 2.040(2) ?
Pd2 N8 2_655 2.020(2) ?
O1 H1 . 0.8400 ?
N1 H1A . 0.9100 ?
N1 H1B . 0.9100 ?
N1 H1C . 0.9100 ?
N2 H2A . 0.9100 ?
N2 H2B . 0.9100 ?
N2 H2C . 0.9100 ?
N3 H3A . 0.9100 ?
N3 H3B . 0.9100 ?
N3 H3C . 0.9100 ?
N4 H4A . 0.9100 ?
N4 H4B . 0.9100 ?
N4 H4C . 0.9100 ?
O1W H2 . 0.72(3) ?
O1W H3 . 0.85(4) ?

loop_
_geom_hbond_atom_site_label_D
_geom_hbond_atom_site_label_H
_geom_hbond_atom_site_label_A
_geom_hbond_site_symmetry_A
_geom_hbond_distance_DH
_geom_hbond_distance_HA
_geom_hbond_distance_DA
_geom_hbond_angle_DHA
O1 H1 O81 2_565 0.84 2.55 3.319(3) 153
O1 H1 O71 1_465 0.84 2.58 3.025(2) 115
N1 H1A O51 2_565 0.91 2.18 3.064(3) 165
N1 H1B O52 1_455 0.91 2.08 2.936(3) 157
N1 H1C O82 1_455 0.91 2.23 3.075(3) 154
N2 H2A O72 1_565 0.91 2.39 2.990(3) 123
N2 H2B O1W 1_565 0.91 2.07 2.974(3) 170
N2 H2B O1W 1_565 0.91 2.07 2.974(3) 170
N2 H2C O81 2_565 0.91 2.25 3.085(3) 152
N2 H2C O51 2_565 0.91 2.51 3.020(3) 116
N3 H3B O1 2_576 0.91 2.14 2.992(3) 156
N3 H3B O71 2_666 0.91 2.54 3.048(3) 116
N3 H3C O1W 1_565 0.91 2.22 3.105(3) 165
N4 H4A O62 1_455 0.91 2.29 3.154(3) 158
N4 H4B O1 2_576 0.91 2.06 2.934(3) 161
N4 H4C O61 2_666 0.91 2.19 3.069(3) 161
O1W H2 O82 1_455 0.72(3) 2.15(4) 2.873(3) 177(4)
O1W H3 O51 . 0.85(4) 2.00(4) 2.833(3) 164(3)
